data_1000000
loop_
_publ_author_name
'Phan Thanh, S.'
'Marrot, J.'
'Renaudin, J.'
'Maisonneuve, V.'

_publ_section_title
;
[H~3~N(CH~2~)~5~NH~3~].AlP~2~O~8~H, a one-dimensional aluminophosphate
;
_journal_issue 9
_journal_name_full 'Acta Crystallographica, Section C'
_journal_page_first 1073
_journal_page_last 1074
_journal_paper_doi 10.1107/S0108270100008532
_journal_volume 56
_journal_year 2000
_chemical_formula_moiety '(C5 H16 N2 )[AlHP2 O8 ]'
_chemical_formula_sum 'C5 H17 Al N2 O8 P2'
_chemical_formula_weight 322.13
_space_group_IT_number 14
_symmetry_cell_setting monoclinic
_symmetry_space_group_name_Hall '-P 2yn'
_symmetry_space_group_name_H-M 'P 1 21/n 1'
_audit_creation_method SHELXL-97
_cell_angle_alpha 90.00
_cell_angle_beta 95.1470(10)
_cell_angle_gamma 90.00
_cell_formula_units_Z 4
_cell_length_a 7.8783(2)
_cell_length_b 10.46890(10)
_cell_length_c 16.0680(4)
_cell_measurement_reflns_used 5007
_cell_measurement_temperature 296(2)
_cell_measurement_theta_max 29.83
_cell_measurement_theta_min 2.32
_cell_volume 1319.90(5)
_computing_cell_refinement SMART
_computing_data_collection 'SMART (Siemens, 1996a)'
_computing_data_reduction 'SHELXTL96 (Siemens, 1996b)'
_computing_molecular_graphics 'DIAMOND (Bergerhoff, 1996)'
_computing_publication_material SHELXTL
_computing_structure_refinement 'SHELXL93 (Sheldrick, 1993)'
_computing_structure_solution 'SHELXS86 (Sheldrick, 1990)'
_diffrn_ambient_temperature 296(2)
_diffrn_measurement_device 'Siemens SMART diffractometer'
_diffrn_measurement_method '\w scans'
_diffrn_radiation_monochromator graphite
_diffrn_radiation_source 'fine-focus sealed tube'
_diffrn_radiation_type MoK\a
_diffrn_radiation_wavelength .71073
_diffrn_reflns_av_R_equivalents .0383
_diffrn_reflns_av_sigmaI/netI .0532
_diffrn_reflns_limit_h_max 10
_diffrn_reflns_limit_h_min -10
_diffrn_reflns_limit_k_max 13
_diffrn_reflns_limit_k_min -14
_diffrn_reflns_limit_l_max 9
_diffrn_reflns_limit_l_min -21
_diffrn_reflns_number 8939
_diffrn_reflns_theta_max 29.83
_diffrn_reflns_theta_min 2.32
_exptl_absorpt_coefficient_mu .429
_exptl_absorpt_correction_T_max .978
_exptl_absorpt_correction_T_min .844
_exptl_absorpt_correction_type semi-empirical
_exptl_absorpt_process_details 'SADABS (Sheldrick, 1996)'
_exptl_crystal_colour colorless
_exptl_crystal_density_diffrn 1.621
_exptl_crystal_density_meas ?
_exptl_crystal_description parallelepiped
_exptl_crystal_F_000 672
_exptl_crystal_size_max .12
_exptl_crystal_size_mid .06
_exptl_crystal_size_min .05
_refine_diff_density_max 1.357
_refine_diff_density_min -.604
_refine_ls_extinction_coef .013(8)
_refine_ls_extinction_method 'SHELXL93 (Sheldrick, 1993)'
_refine_ls_goodness_of_fit_all 1.055
_refine_ls_goodness_of_fit_ref 1.080
_refine_ls_hydrogen_treatment constr
_refine_ls_matrix_type full
_refine_ls_number_parameters 167
_refine_ls_number_reflns 2521
_refine_ls_number_restraints 4
_refine_ls_restrained_S_all 1.370
_refine_ls_restrained_S_obs 1.096
_refine_ls_R_factor_all .1073
_refine_ls_R_factor_gt .0584
_refine_ls_shift/esd_mean .000
_refine_ls_shift/su_max <0.001
_refine_ls_structure_factor_coef Fsqd
_refine_ls_weighting_details 'w = 1/[\s^2^(Fo^2^)+(0.0573P)^2^+3.0698P] where P=(Fo^2^+2Fc^2^)/3'
_refine_ls_weighting_scheme calc
_refine_ls_wR_factor_all .2069
_refine_ls_wR_factor_ref .1362
_reflns_number_gt 1901
_reflns_number_total 3421
_reflns_threshold_expression I>2\s(I)
_cod_duplicate_entry 2011331
_cod_data_source_file gs1096.cif
_cod_depositor_comments
;
The following automatic conversions were performed:
'_symmetry_cell_setting' value 'Monoclinic' changed to 'monoclinic'
according to '/home/saulius/struct/CIF-dictionaries/cif_core.dic'
dictionary named 'cif_core.dic' version 2.4.1 from 2010-06-29.

Automatic conversion script
Id: cif_fix_enum 1527 2010-12-29 10:47:43Z saulius 

The following automatic conversions were performed:

'_refine_ls_weighting_scheme' value 'calc w =
1/[\s^2^(Fo^2^)+(0.0573P)^2^+3.0698P] where P=(Fo^2^+2Fc^2^)/3' was
changed to 'calc'. New tag '_refine_ls_weighting_details' was
created. The value of the new tag was set to 'w =
1/[\s^2^(Fo^2^)+(0.0573P)^2^+3.0698P] where P=(Fo^2^+2Fc^2^)/3'.

Automatic conversion script
Id: cif_fix_values 3143 2015-03-26 13:38:13Z robertas 
;
_cod_original_sg_symbol_H-M P2(1)/n
_cod_database_code 1000000

loop_
_symmetry_equiv_pos_as_xyz
'x, y, z'
'-x+1/2, y+1/2, -z+1/2'
'-x, -y, -z'
'x-1/2, -y-1/2, z-1/2'

loop_
_atom_site_aniso_label
_atom_site_aniso_U_11
_atom_site_aniso_U_22
_atom_site_aniso_U_33
_atom_site_aniso_U_12
_atom_site_aniso_U_13
_atom_site_aniso_U_23
P1 .0276(5) .0230(5) .0341(6) .0016(4) .0063(4) .0016(4)
P2 .0259(5) .0418(6) .0193(5) -.0018(4) .0019(4) -.0034(4)
Al1 .0218(6) .0289(6) .0233(6) .0004(4) .0024(4) -.0027(4)
O1 .041(2) .048(2) .0262(15) .0047(14) .0096(12) -.0020(13)
O2 .036(2) .0285(15) .049(2) .0033(12) .0141(13) -.0019(13)
O3 .0279(15) .049(2) .037(2) -.0003(13) -.0009(12) -.0117(13)
O4 .042(2) .060(2) .039(2) -.019(2) .0100(14) -.016(2)
O5 .036(2) .046(2) .047(2) .0153(14) -.0034(14) -.0090(14)
O6 .055(2) .032(2) .056(2) -.0010(14) .022(2) .0116(14)
O7 .060(2) .073(2) .024(2) .015(2) .0098(14) .0063(15)
O8 .045(2) .036(2) .038(2) -.0117(14) .0052(13) -.0015(13)
N1 .067(3) .030(2) .037(2) -.006(2) .016(2) -.003(2)
C1 .080(4) .070(4) .080(5) .012(3) .000(4) -.026(3)
C2 .073(4) .123(7) .067(4) -.002(4) .008(3) -.005(4)
C3 .097(6) .158(10) .077(5) -.056(6) .015(4) -.002(6)
C4 .169(13) .130(10) .153(12) -.019(9) -.024(10) .010(8)
C5 .099(6) .134(7) .063(4) -.075(5) .004(4) -.007(4)
N2 .041(2) .052(2) .039(2) -.002(2) .006(2) .012(2)

loop_
_atom_site_label
_atom_site_fract_x
_atom_site_fract_y
_atom_site_fract_z
_atom_site_U_iso_or_equiv
_atom_site_thermal_displace_type
_atom_site_calc_flag
_atom_site_refinement_flags
_atom_site_occupancy
_atom_site_type_symbol
P1 .55909(13) .78402(9) .02396(7) .0280(3) Uani d . 1 P
P2 .09646(13) 1.05563(11) .13485(6) .0290(3) Uani d . 1 P
Al1 .24723(13) .95928(11) -.02995(7) .0246(4) Uani d . 1 Al
O1 .1684(4) .9724(3) .0667(2) .0379(7) Uani d . 1 O
O2 .6564(4) .7078(3) -.0386(2) .0373(7) Uani d . 1 O
H2 .7123 .7571 -.0649 .056 Uiso calc R 1 H
O3 .0882(4) .9116(3) -.1048(2) .0381(7) Uani d . 1 O
O4 .1982(4) 1.1793(3) .1459(2) .0467(9) Uani d . 1 O
O5 .4005(4) .8408(3) -.0252(2) .0435(8) Uani d . 1 O
O6 .5116(4) .6993(3) .0927(2) .0466(8) Uani d . 1 O
O7 .1067(5) .9814(4) .2149(2) .0521(9) Uani d . 1 O
O8 .6701(4) .8956(3) .0585(2) .0398(8) Uani d . 1 O
N1 .5653(6) .4525(4) .1464(2) .0438(10) Uani d . 1 N
H1A .4934 .4053 .1133 .066 Uiso calc R 1 H
H1B .5704 .5309 .1254 .066 Uiso calc R 1 H
H1C .5288 .4565 .1972 .066 Uiso calc R 1 H
C1 .7372(9) .3936(7) .1518(5) .077(2) Uani d D 1 C
H1D .7840 .4038 .0984 .092 Uiso calc R 1 H
H1E .7258 .3028 .1618 .092 Uiso calc R 1 H
C2 .8618(10) .4488(8) .2194(5) .088(2) Uani d D 1 C
H2A .8225 .4271 .2732 .105 Uiso calc R 1 H
H2B .9709 .4071 .2162 .105 Uiso calc R 1 H
C3 .8903(13) .5913(9) .2175(5) .110(3) Uani d D 1 C
H3A .7912 .6290 .2395 .132 Uiso calc R 1 H
H3B .9855 .6077 .2587 .132 Uiso calc R 1 H
C4 .9232(15) .6711(14) .1428(8) .153(5) Uani d D 1 C
H4A .8502 .6411 .0950 .184 Uiso calc R 1 H
H4B .8917 .7587 .1534 .184 Uiso calc R 1 H
C5 1.1025(11) .6688(10) .1213(5) .099(3) Uani d D 1 C
H5A 1.1363 .5802 .1162 .118 Uiso calc R 1 H
H5B 1.1062 .7081 .0669 .118 Uiso calc R 1 H
N2 1.2290(5) .7318(4) .1793(3) .0439(9) Uani d . 1 N
H2C 1.3301 .7296 .1586 .066 Uiso calc R 1 H
H2D 1.2357 .6916 .2283 .066 Uiso calc R 1 H
H2E 1.1984 .8127 .1863 .066 Uiso calc R 1 H

loop_
_atom_type_symbol
_atom_type_description
_atom_type_scat_dispersion_real
_atom_type_scat_dispersion_imag
_atom_type_scat_source
C C .0033 .0016 'International Tables Vol C Tables 4.2.6.8 and 6.1.1.4'
H H .0000 .0000 'International Tables Vol C Tables 4.2.6.8 and 6.1.1.4'
N N .0061 .0033 'International Tables Vol C Tables 4.2.6.8 and 6.1.1.4'
O O .0106 .0060 'International Tables Vol C Tables 4.2.6.8 and 6.1.1.4'
Al Al .0645 .0514 'International Tables Vol C Tables 4.2.6.8 and 6.1.1.4'
P P .1023 .0942 'International Tables Vol C Tables 4.2.6.8 and 6.1.1.4'

loop_
_geom_angle_atom_site_label_1
_geom_angle_atom_site_label_2
_geom_angle_atom_site_label_3
_geom_angle_site_symmetry_1
_geom_angle_site_symmetry_3
_geom_angle
_geom_angle_publ_flag
O6 P1 O8 . . 111.0(2) ?
O6 P1 O5 . . 111.4(2) ?
O8 P1 O5 . . 107.6(2) ?
O6 P1 O2 . . 110.4(2) ?
O8 P1 O2 . . 109.3(2) ?
O5 P1 O2 . . 107.1(2) ?
O7 P2 O4 . . 110.6(2) ?
O7 P2 O3 . 3_575 111.3(2) ?
O4 P2 O3 . 3_575 108.8(2) ?
O7 P2 O1 . . 108.7(2) ?
O4 P2 O1 . . 109.8(2) ?
O3 P2 O1 3_575 . 107.6(2) ?
O5 Al1 O1 . . 108.9(2) ?
O5 Al1 O8 . 3_675 111.3(2) ?
O1 Al1 O8 . 3_675 110.0(2) ?
O5 Al1 O3 . . 106.4(2) ?
O1 Al1 O3 . . 110.6(2) ?
O8 Al1 O3 3_675 . 109.6(2) ?
P2 O1 Al1 . . 149.8(2) ?
P1 O2 H2 . . 109.47(12) ?
P2 O3 Al1 3_575 . 139.7(2) ?
P1 O5 Al1 . . 146.4(2) ?
P1 O8 Al1 . 3_675 142.0(2) ?
C1 N1 H1A . . 109.5(3) ?
C1 N1 H1B . . 109.5(4) ?
H1A N1 H1B . . 109.5 ?
C1 N1 H1C . . 109.5(3) ?
H1A N1 H1C . . 109.5 ?
H1B N1 H1C . . 109.5 ?
N1 C1 C2 . . 114.5(5) y
N1 C1 H1D . . 108.6(4) ?
C2 C1 H1D . . 108.6(4) ?
N1 C1 H1E . . 108.6(3) ?
C2 C1 H1E . . 108.6(5) ?
H1D C1 H1E . . 107.6 ?
C3 C2 C1 . . 116.8(7) y
C3 C2 H2A . . 108.1(5) ?
C1 C2 H2A . . 108.1(5) ?
C3 C2 H2B . . 108.1(5) ?
C1 C2 H2B . . 108.1(4) ?
H2A C2 H2B . . 107.3 ?
C4 C3 C2 . . 127.0(9) y
C4 C3 H3A . . 105.6(7) ?
C2 C3 H3A . . 105.6(5) ?
C4 C3 H3B . . 105.6(6) ?
C2 C3 H3B . . 105.6(5) ?
H3A C3 H3B . . 106.1 ?
C5 C4 C3 . . 114.4(9) y
C5 C4 H4A . . 108.7(7) ?
C3 C4 H4A . . 108.7(7) ?
C5 C4 H4B . . 108.7(7) ?
C3 C4 H4B . . 108.7(7) ?
H4A C4 H4B . . 107.6 ?
N2 C5 C4 . . 117.0(9) y
N2 C5 H5A . . 108.0(5) ?
C4 C5 H5A . . 108.0(7) ?
N2 C5 H5B . . 108.0(4) ?
C4 C5 H5B . . 108.0(6) ?
H5A C5 H5B . . 107.3 ?
C5 N2 H2C . . 109.5(4) ?
C5 N2 H2D . . 109.5(4) ?
H2C N2 H2D . . 109.5 ?
C5 N2 H2E . . 109.5(5) ?
H2C N2 H2E . . 109.5 ?
H2D N2 H2E . . 109.5 ?

loop_
_geom_bond_atom_site_label_1
_geom_bond_atom_site_label_2
_geom_bond_site_symmetry_2
_geom_bond_distance
_geom_bond_publ_flag
P1 O6 . 1.490(3) y
P1 O8 . 1.533(3) y
P1 O5 . 1.537(3) y
P1 O2 . 1.539(3) y
P2 O7 . 1.499(3) y
P2 O4 . 1.525(3) y
P2 O3 3_575 1.530(3) y
P2 O1 . 1.546(3) y
Al1 O5 . 1.727(3) y
Al1 O1 . 1.729(3) y
Al1 O8 3_675 1.731(3) y
Al1 O3 . 1.731(3) y
O2 H2 . .82 ?
O3 P2 3_575 1.530(3) ?
O8 Al1 3_675 1.731(3) ?
N1 C1 . 1.483(8) y
N1 H1A . .89 ?
N1 H1B . .89 ?
N1 H1C . .89 ?
C1 C2 . 1.512(8) y
C1 H1D . .97 ?
C1 H1E . .97 ?
C2 C3 . 1.509(9) y
C2 H2A . .97 ?
C2 H2B . .97 ?
C3 C4 . 1.503(9) y
C3 H3A . .97 ?
C3 H3B . .97 ?
C4 C5 . 1.484(9) y
C4 H4A . .97 ?
C4 H4B . .97 ?
C5 N2 . 1.459(8) y
C5 H5A . .97 ?
C5 H5B . .97 ?
N2 H2C . .89 ?
N2 H2D . .89 ?
N2 H2E . .89 ?

loop_
_geom_hbond_atom_site_label_D
_geom_hbond_atom_site_label_H
_geom_hbond_atom_site_label_A
_geom_hbond_site_symmetry_A
_geom_hbond_distance_DH
_geom_hbond_distance_HA
_geom_hbond_distance_DA
_geom_hbond_angle_DHA
O2 H2 O4 3_675 .82 1.67 2.457(4) 159.1
N1 H1A O2 3_665 .89 2.00 2.885(5) 176.6
N1 H1B O6 . .89 1.89 2.745(5) 161.8
N1 H1C O7 2_545 .89 1.86 2.727(5) 162.8
N2 H2C O6 1_655 .89 1.88 2.750(5) 164.8
N2 H2D O4 2_645 .89 2.05 2.869(5) 153.3
N2 H2E O7 1_655 .89 1.98 2.861(6) 170.9
